data_7712303
loop_
_publ_author_name
'Teng, Qiaoqiao'
'Liu, Ziwei'
'Song, Haobin'
'Liu, Jiayu'
'Zhao, Yaru'
'Jiang, Weihua'
'Huynh, Han Vinh'
'Meng, Qi'

_publ_section_title
;
 Versatile halogenation <i>via</i> a C<sub>NHC</sub>^C<sub>sp3</sub>
 palladacycle intermediate.
;
_journal_issue 8
_journal_name_full 'Dalton transactions (Cambridge, England : 2003)'
_journal_page_first 2223
_journal_page_last 2226
_journal_paper_doi 10.1039/d3dt00113j
_journal_volume 52
_journal_year 2023
_chemical_formula_moiety 'C23 H27 Br3 N4 Pd'
_chemical_formula_sum 'C23 H27 Br3 N4 Pd'
_chemical_formula_weight 705.61
_space_group_crystal_system monoclinic
_space_group_IT_number 14
_space_group_name_Hall '-P 2ybc'
_space_group_name_H-M_alt 'P 1 21/c 1'
_atom_sites_solution_hydrogens geom
_atom_sites_solution_primary dual
_audit_creation_date 2021-09-18
_audit_creation_method
;
Olex2 1.2
(compiled 2018.05.29 svn.r3508 for OlexSys, GUI svn.r5506)
;
_audit_update_record
;
2022-12-14 deposited with the CCDC.	2023-02-06 downloaded from the CCDC.
;
_cell_angle_alpha 90
_cell_angle_beta 97.572(2)
_cell_angle_gamma 90
_cell_formula_units_Z 4
_cell_length_a 10.6138(6)
_cell_length_b 13.7132(9)
_cell_length_c 17.3306(11)
_cell_measurement_reflns_used 4064
_cell_measurement_temperature 170
_cell_measurement_theta_max 26.34
_cell_measurement_theta_min 2.37
_cell_volume 2500.5(3)
_computing_cell_refinement 'SAINT V8.40A (?, 2016)'
_computing_data_reduction 'SAINT V8.40A (?, 2016)'
_computing_molecular_graphics 'Olex2 (Dolomanov et al., 2009)'
_computing_publication_material 'Olex2 (Dolomanov et al., 2009)'
_computing_structure_refinement 'ShelXL (Sheldrick, 2015)'
_computing_structure_solution 'ShelXT (Sheldrick, 2015)'
_diffrn_ambient_temperature 170.0
_diffrn_measured_fraction_theta_full 0.998
_diffrn_measured_fraction_theta_max 0.992
_diffrn_measurement_device_type 'D8 VENTURE'
_diffrn_measurement_method '\f and \w scans'
_diffrn_radiation_type MoK\a
_diffrn_radiation_wavelength 0.71073
_diffrn_reflns_av_R_equivalents 0
_diffrn_reflns_av_unetI/netI 0.1003
_diffrn_reflns_Laue_measured_fraction_full 0.998
_diffrn_reflns_Laue_measured_fraction_max 0.992
_diffrn_reflns_number 5091
_diffrn_reflns_point_group_measured_fraction_full 0.998
_diffrn_reflns_point_group_measured_fraction_max 0.992
_diffrn_reflns_theta_full 25.242
_diffrn_reflns_theta_max 26.393
_diffrn_reflns_theta_min 1.936
_diffrn_standards_number 0
_exptl_absorpt_coefficient_mu 5.554
_exptl_absorpt_correction_T_max 0.7895
_exptl_absorpt_correction_T_min 0.5632
_exptl_absorpt_correction_type multi-scan
_exptl_absorpt_process_details
;
 TWINABS-2012/1 (Bruker,2012) was used for absorption correction.

Final HKLF 4 output contains 21831 reflections, Rint = 0.0684
 (9586 with I > 3sig(I), Rint = 0.0490)
;
_exptl_crystal_colour colourless
_exptl_crystal_colour_primary colourless
_exptl_crystal_density_diffrn 1.874
_exptl_crystal_description block
_exptl_crystal_F_000 1376
_exptl_crystal_size_max 0.12
_exptl_crystal_size_mid 0.08
_exptl_crystal_size_min 0.05
_refine_diff_density_max 1.904
_refine_diff_density_min -1.346
_refine_diff_density_rms 0.256
_refine_ls_extinction_method none
_refine_ls_goodness_of_fit_ref 1.066
_refine_ls_hydrogen_treatment constr
_refine_ls_matrix_type full
_refine_ls_number_parameters 284
_refine_ls_number_reflns 5091
_refine_ls_number_restraints 0
_refine_ls_restrained_S_all 1.066
_refine_ls_R_factor_all 0.1408
_refine_ls_R_factor_gt 0.0821
_refine_ls_shift/su_max 0.000
_refine_ls_shift/su_mean 0.000
_refine_ls_structure_factor_coef Fsqd
_refine_ls_weighting_details 'w=1/[\s^2^(Fo^2^)+(0.0071P)^2^+82.8651P] where P=(Fo^2^+2Fc^2^)/3'
_refine_ls_weighting_scheme calc
_refine_ls_wR_factor_gt 0.1548
_refine_ls_wR_factor_ref 0.1747
_reflns_Friedel_coverage 0.000
_reflns_number_gt 3369
_reflns_number_total 5091
_reflns_threshold_expression 'I > 2\s(I)'
_cod_data_source_file d3dt00113j2.cif
_cod_data_source_block tqq_0m_4
_cod_depositor_comments 'Adding full bibliography for 7712302--7712304.cif.'
_cod_database_code 7712303
_shelx_shelxl_version_number 2018/3
_shelx_space_group_comment
;
The symmetry employed for this shelxl refinement is uniquely defined
by the following loop, which should always be used as a source of
symmetry information in preference to the above space-group names.
They are only intended as comments.
;
_shelx_estimated_absorpt_t_max 0.769
_shelx_estimated_absorpt_t_min 0.555
_olex2_refinement_description
;
1. Fixed Uiso
 At 1.2 times of:
  All C(H) groups, All C(H,H) groups
 At 1.5 times of:
  All C(H,H,H) groups
2.a Ternary CH refined with riding coordinates:
 C2(H2), C11(H11)
2.b Secondary CH2 refined with riding coordinates:
 C17(H17A,H17B)
2.c Aromatic/amide H refined with riding coordinates:
 C6(H6), C9(H9), C8(H8), C15(H15), C14(H14), C7(H7), C19(H19), C23(H23),
 C20(H20), C22(H22), C21(H21)
2.d Idealised Me refined as rotating group:
 C3(H3A,H3B,H3C), C4(H4A,H4B,H4C), C13(H13A,H13B,H13C), C12(H12A,H12B,H12C)
;
_olex2_submission_special_instructions 'No special instructions were received'

loop_
_space_group_symop_operation_xyz
'x, y, z'
'-x, y+1/2, -z+1/2'
'-x, -y, -z'
'x, -y-1/2, z-1/2'

loop_
_atom_site_label
_atom_site_type_symbol
_atom_site_fract_x
_atom_site_fract_y
_atom_site_fract_z
_atom_site_U_iso_or_equiv
_atom_site_adp_type
_atom_site_occupancy
_atom_site_site_symmetry_order
_atom_site_calc_flag
_atom_site_refinement_flags_posn
_atom_site_refinement_flags_adp
_atom_site_refinement_flags_occupancy
_atom_site_disorder_assembly
_atom_site_disorder_group
Pd1 Pd 0.74193(9) 0.56092(7) 0.37236(5) 0.0205(2) Uani 1 1 d . . . . .
Br2 Br 0.75558(13) 0.65306(10) 0.25366(7) 0.0327(3) Uani 1 1 d . . . . .
Br1 Br 0.73006(15) 0.45978(10) 0.48628(7) 0.0398(4) Uani 1 1 d . . . . .
Br3 Br 0.97762(13) 0.75347(12) 0.43454(8) 0.0426(4) Uani 1 1 d . . . . .
N3 N 0.8428(8) 0.3911(6) 0.2946(5) 0.0157(19) Uani 1 1 d . . . . .
N2 N 0.7298(9) 0.6852(7) 0.4396(5) 0.023(2) Uani 1 1 d . . . . .
N4 N 0.6355(8) 0.3919(7) 0.2806(5) 0.020(2) Uani 1 1 d . . . . .
C1 C 0.7390(11) 0.4413(8) 0.3106(6) 0.020(2) Uani 1 1 d . . . . .
N1 N 0.7732(10) 0.8198(7) 0.5105(6) 0.029(2) Uani 1 1 d . . . . .
C5 C 0.8046(10) 0.3061(8) 0.2525(6) 0.018(2) Uani 1 1 d . . . . .
C6 C 0.8688(11) 0.2300(8) 0.2213(6) 0.023(3) Uani 1 1 d . . . . .
H6 H 0.959023 0.226990 0.228195 0.027 Uiso 1 1 calc R . . . .
C10 C 0.6705(10) 0.3072(9) 0.2450(6) 0.022(3) Uani 1 1 d . . . . .
C9 C 0.5974(11) 0.2323(8) 0.2064(7) 0.025(3) Uani 1 1 d . . . . .
H9 H 0.507340 0.231267 0.202596 0.030 Uiso 1 1 calc R . . . .
C8 C 0.6650(11) 0.1602(9) 0.1744(7) 0.025(3) Uani 1 1 d . . . . .
H8 H 0.618975 0.108630 0.147070 0.030 Uiso 1 1 calc R . . . .
C16 C 0.8153(11) 0.7520(9) 0.4625(7) 0.027(3) Uani 1 1 d . . . . .
C15 C 0.6506(12) 0.7938(9) 0.5179(7) 0.031(3) Uani 1 1 d . . . . .
H15 H 0.595056 0.827017 0.547780 0.037 Uiso 1 1 calc R . . . .
C14 C 0.6232(12) 0.7130(9) 0.4755(7) 0.031(3) Uani 1 1 d . . . . .
H14 H 0.544220 0.679479 0.470360 0.037 Uiso 1 1 calc R . . . .
C7 C 0.7962(12) 0.1591(9) 0.1800(7) 0.026(3) Uani 1 1 d . . . . .
H7 H 0.837032 0.108684 0.155008 0.031 Uiso 1 1 calc R . . . .
C2 C 0.9770(10) 0.4227(9) 0.3168(7) 0.025(3) Uani 1 1 d . . . . .
H2 H 0.974657 0.486033 0.345216 0.030 Uiso 1 1 calc R . . . .
C19 C 0.8202(12) 1.0221(9) 0.4394(7) 0.030(3) Uani 1 1 d . . . . .
H19 H 0.861462 0.976677 0.409798 0.036 Uiso 1 1 calc R . . . .
C18 C 0.8011(12) 0.9975(9) 0.5141(7) 0.030(3) Uani 1 1 d . . . . .
C23 C 0.7417(13) 1.0649(10) 0.5575(8) 0.039(3) Uani 1 1 d . . . . .
H23 H 0.729644 1.049706 0.609480 0.047 Uiso 1 1 calc R . . . .
C11 C 0.5075(10) 0.4304(9) 0.2850(7) 0.027(3) Uani 1 1 d . . . . .
H11 H 0.518349 0.497093 0.308291 0.032 Uiso 1 1 calc R . . . .
C3 C 1.0507(12) 0.3520(11) 0.3716(8) 0.040(3) Uani 1 1 d . . . . .
H3A H 0.997346 0.329678 0.410174 0.060 Uiso 1 1 calc GR . . . .
H3B H 1.126665 0.384207 0.398213 0.060 Uiso 1 1 calc GR . . . .
H3C H 1.076057 0.295893 0.342170 0.060 Uiso 1 1 calc GR . . . .
C17 C 0.8447(13) 0.8993(9) 0.5493(7) 0.032(3) Uani 1 1 d . . . . .
H17A H 0.936067 0.890227 0.545194 0.038 Uiso 1 1 calc R . . . .
H17B H 0.834122 0.898866 0.605251 0.038 Uiso 1 1 calc R . . . .
C4 C 1.0387(12) 0.4429(10) 0.2433(8) 0.037(3) Uani 1 1 d . . . . .
H4A H 1.052917 0.381128 0.217327 0.055 Uiso 1 1 calc GR . . . .
H4B H 1.120240 0.476096 0.257539 0.055 Uiso 1 1 calc GR . . . .
H4C H 0.982454 0.484440 0.207868 0.055 Uiso 1 1 calc GR . . . .
C20 C 0.7819(15) 1.1092(11) 0.4065(9) 0.048(4) Uani 1 1 d . . . . .
H20 H 0.795444 1.123892 0.354684 0.057 Uiso 1 1 calc R . . . .
C13 C 0.4392(12) 0.3702(11) 0.3386(8) 0.041(4) Uani 1 1 d . . . . .
H13A H 0.420982 0.305581 0.315697 0.061 Uiso 1 1 calc GR . . . .
H13B H 0.359376 0.402387 0.346231 0.061 Uiso 1 1 calc GR . . . .
H13C H 0.492763 0.363347 0.388859 0.061 Uiso 1 1 calc GR . . . .
C12 C 0.4327(14) 0.4423(12) 0.2045(8) 0.048(4) Uani 1 1 d . . . . .
H12A H 0.487250 0.471559 0.169392 0.073 Uiso 1 1 calc GR . . . .
H12B H 0.359219 0.484628 0.207829 0.073 Uiso 1 1 calc GR . . . .
H12C H 0.403291 0.378245 0.184457 0.073 Uiso 1 1 calc GR . . . .
C22 C 0.7005(14) 1.1527(12) 0.5263(9) 0.049(4) Uani 1 1 d . . . . .
H22 H 0.657342 1.197269 0.555578 0.059 Uiso 1 1 calc R . . . .
C21 C 0.7228(17) 1.1762(12) 0.4502(12) 0.066(5) Uani 1 1 d . . . . .
H21 H 0.697384 1.237947 0.428597 0.080 Uiso 1 1 calc R . . . .

loop_
_atom_site_aniso_label
_atom_site_aniso_U_11
_atom_site_aniso_U_22
_atom_site_aniso_U_33
_atom_site_aniso_U_23
_atom_site_aniso_U_13
_atom_site_aniso_U_12
Pd1 0.0264(5) 0.0178(5) 0.0178(4) -0.0011(4) 0.0046(3) 0.0011(4)
Br2 0.0461(8) 0.0302(8) 0.0232(6) 0.0070(5) 0.0100(5) 0.0024(6)
Br1 0.0709(10) 0.0269(8) 0.0221(6) 0.0037(5) 0.0086(6) -0.0022(7)
Br3 0.0351(7) 0.0525(10) 0.0424(8) -0.0005(7) 0.0137(6) -0.0014(7)
N3 0.014(4) 0.015(5) 0.019(5) 0.001(4) 0.005(4) 0.001(4)
N2 0.034(6) 0.021(6) 0.016(5) 0.003(4) 0.007(4) -0.003(4)
N4 0.015(5) 0.017(5) 0.027(5) -0.010(4) 0.000(4) 0.004(4)
C1 0.030(6) 0.016(6) 0.016(5) 0.007(5) 0.008(4) 0.001(5)
N1 0.030(6) 0.026(6) 0.032(6) 0.001(5) 0.010(4) 0.003(5)
C5 0.023(6) 0.015(6) 0.017(5) 0.004(4) 0.001(4) 0.003(5)
C6 0.033(6) 0.019(6) 0.019(6) 0.008(5) 0.013(5) 0.007(5)
C10 0.020(6) 0.026(7) 0.022(6) 0.005(5) 0.011(5) 0.002(5)
C9 0.024(6) 0.017(6) 0.033(7) -0.005(5) 0.000(5) -0.012(5)
C8 0.027(6) 0.019(6) 0.029(6) -0.012(5) 0.001(5) -0.004(5)
C16 0.030(6) 0.024(7) 0.025(6) 0.004(5) 0.002(5) 0.000(6)
C15 0.039(8) 0.022(7) 0.032(7) -0.009(5) 0.005(6) -0.001(6)
C14 0.035(7) 0.031(8) 0.030(7) 0.008(6) 0.015(6) 0.001(6)
C7 0.041(7) 0.017(6) 0.023(6) 0.002(5) 0.017(5) -0.001(5)
C2 0.018(6) 0.024(7) 0.032(7) -0.009(5) -0.001(5) -0.004(5)
C19 0.046(8) 0.018(7) 0.026(7) -0.004(5) 0.008(6) 0.000(6)
C18 0.032(7) 0.031(8) 0.028(7) -0.001(6) 0.003(5) 0.006(6)
C23 0.049(9) 0.030(8) 0.041(8) -0.009(7) 0.014(7) -0.002(7)
C11 0.018(6) 0.021(7) 0.043(7) -0.013(6) 0.006(5) -0.006(5)
C3 0.032(7) 0.051(9) 0.036(8) -0.008(7) -0.003(6) 0.002(7)
C17 0.042(8) 0.020(7) 0.031(7) 0.004(5) -0.004(6) -0.006(6)
C4 0.038(8) 0.037(8) 0.039(8) -0.005(6) 0.020(6) -0.014(6)
C20 0.067(11) 0.037(9) 0.034(8) 0.004(7) -0.012(7) -0.018(8)
C13 0.024(7) 0.048(9) 0.054(9) -0.007(7) 0.023(6) -0.006(6)
C12 0.046(9) 0.049(10) 0.047(9) 0.004(8) -0.005(7) 0.013(8)
C22 0.052(9) 0.042(10) 0.056(10) -0.024(8) 0.014(8) 0.009(8)
C21 0.075(13) 0.032(10) 0.084(14) -0.005(9) -0.018(10) 0.014(9)

loop_
_atom_type_symbol
_atom_type_description
_atom_type_scat_dispersion_real
_atom_type_scat_dispersion_imag
_atom_type_scat_source
C C 0.0033 0.0016 'International Tables Vol C Tables 4.2.6.8 and 6.1.1.4'
H H 0.0000 0.0000 'International Tables Vol C Tables 4.2.6.8 and 6.1.1.4'
Br Br -0.2901 2.4595 'International Tables Vol C Tables 4.2.6.8 and 6.1.1.4'
N N 0.0061 0.0033 'International Tables Vol C Tables 4.2.6.8 and 6.1.1.4'
Pd Pd -0.9988 1.0072 'International Tables Vol C Tables 4.2.6.8 and 6.1.1.4'

loop_
_geom_angle_atom_site_label_1
_geom_angle_atom_site_label_2
_geom_angle_atom_site_label_3
_geom_angle
_geom_angle_site_symmetry_1
_geom_angle_site_symmetry_3
_geom_angle_publ_flag
Br1 Pd1 Br2 176.44(6) . . ?
N2 Pd1 Br2 93.6(3) . . ?
N2 Pd1 Br1 89.9(3) . . ?
C1 Pd1 Br2 88.4(3) . . ?
C1 Pd1 Br1 88.1(3) . . ?
C1 Pd1 N2 175.3(4) . . ?
C1 N3 C5 109.9(9) . . ?
C1 N3 C2 125.0(9) . . ?
C5 N3 C2 125.1(9) . . ?
C16 N2 Pd1 130.6(8) . . ?
C16 N2 C14 103.9(10) . . ?
C14 N2 Pd1 125.5(8) . . ?
C1 N4 C10 110.0(9) . . ?
C1 N4 C11 121.1(9) . . ?
C10 N4 C11 128.8(9) . . ?
N3 C1 Pd1 125.5(8) . . ?
N4 C1 Pd1 126.2(8) . . ?
N4 C1 N3 108.2(9) . . ?
C16 N1 C15 105.8(10) . . ?
C16 N1 C17 127.3(11) . . ?
C15 N1 C17 126.9(11) . . ?
N3 C5 C10 104.9(9) . . ?
C6 C5 N3 134.4(10) . . ?
C6 C5 C10 120.7(11) . . ?
C5 C6 H6 121.3 . . ?
C7 C6 C5 117.4(11) . . ?
C7 C6 H6 121.3 . . ?
N4 C10 C5 107.1(10) . . ?
N4 C10 C9 131.4(10) . . ?
C9 C10 C5 121.6(11) . . ?
C10 C9 H9 122.2 . . ?
C8 C9 C10 115.6(10) . . ?
C8 C9 H9 122.2 . . ?
C9 C8 H8 118.3 . . ?
C9 C8 C7 123.5(11) . . ?
C7 C8 H8 118.3 . . ?
N2 C16 Br3 123.9(9) . . ?
N2 C16 N1 113.1(11) . . ?
N1 C16 Br3 123.0(9) . . ?
N1 C15 H15 126.2 . . ?
C14 C15 N1 107.7(11) . . ?
C14 C15 H15 126.2 . . ?
N2 C14 H14 125.2 . . ?
C15 C14 N2 109.7(11) . . ?
C15 C14 H14 125.2 . . ?
C6 C7 C8 121.1(11) . . ?
C6 C7 H7 119.4 . . ?
C8 C7 H7 119.4 . . ?
N3 C2 H2 107.1 . . ?
N3 C2 C3 112.0(10) . . ?
N3 C2 C4 109.7(9) . . ?
C3 C2 H2 107.1 . . ?
C3 C2 C4 113.5(11) . . ?
C4 C2 H2 107.1 . . ?
C18 C19 H19 118.8 . . ?
C20 C19 H19 118.8 . . ?
C20 C19 C18 122.4(13) . . ?
C19 C18 C23 118.5(12) . . ?
C19 C18 C17 121.2(11) . . ?
C23 C18 C17 120.3(12) . . ?
C18 C23 H23 119.5 . . ?
C22 C23 C18 120.9(13) . . ?
C22 C23 H23 119.5 . . ?
N4 C11 H11 107.0 . . ?
N4 C11 C13 111.0(11) . . ?
N4 C11 C12 111.5(10) . . ?
C13 C11 H11 107.0 . . ?
C13 C11 C12 113.0(11) . . ?
C12 C11 H11 107.0 . . ?
C2 C3 H3A 109.5 . . ?
C2 C3 H3B 109.5 . . ?
C2 C3 H3C 109.5 . . ?
H3A C3 H3B 109.5 . . ?
H3A C3 H3C 109.5 . . ?
H3B C3 H3C 109.5 . . ?
N1 C17 C18 111.5(10) . . ?
N1 C17 H17A 109.3 . . ?
N1 C17 H17B 109.3 . . ?
C18 C17 H17A 109.3 . . ?
C18 C17 H17B 109.3 . . ?
H17A C17 H17B 108.0 . . ?
C2 C4 H4A 109.5 . . ?
C2 C4 H4B 109.5 . . ?
C2 C4 H4C 109.5 . . ?
H4A C4 H4B 109.5 . . ?
H4A C4 H4C 109.5 . . ?
H4B C4 H4C 109.5 . . ?
C19 C20 H20 120.6 . . ?
C19 C20 C21 118.9(14) . . ?
C21 C20 H20 120.6 . . ?
C11 C13 H13A 109.5 . . ?
C11 C13 H13B 109.5 . . ?
C11 C13 H13C 109.5 . . ?
H13A C13 H13B 109.5 . . ?
H13A C13 H13C 109.5 . . ?
H13B C13 H13C 109.5 . . ?
C11 C12 H12A 109.5 . . ?
C11 C12 H12B 109.5 . . ?
C11 C12 H12C 109.5 . . ?
H12A C12 H12B 109.5 . . ?
H12A C12 H12C 109.5 . . ?
H12B C12 H12C 109.5 . . ?
C23 C22 H22 120.4 . . ?
C23 C22 C21 119.2(14) . . ?
C21 C22 H22 120.4 . . ?
C20 C21 C22 120.1(15) . . ?
C20 C21 H21 120.0 . . ?
C22 C21 H21 120.0 . . ?

loop_
_geom_bond_atom_site_label_1
_geom_bond_atom_site_label_2
_geom_bond_distance
_geom_bond_site_symmetry_2
_geom_bond_publ_flag
Pd1 Br2 2.4347(15) . ?
Pd1 Br1 2.4297(16) . ?
Pd1 N2 2.078(10) . ?
Pd1 C1 1.957(11) . ?
Br3 C16 1.850(12) . ?
N3 C1 1.357(13) . ?
N3 C5 1.407(14) . ?
N3 C2 1.491(13) . ?
N2 C16 1.313(15) . ?
N2 C14 1.414(15) . ?
N4 C1 1.336(14) . ?
N4 C10 1.389(14) . ?
N4 C11 1.469(14) . ?
N1 C16 1.362(15) . ?
N1 C15 1.372(16) . ?
N1 C17 1.443(16) . ?
C5 C6 1.394(15) . ?
C5 C10 1.413(15) . ?
C6 H6 0.9500 . ?
C6 C7 1.380(16) . ?
C10 C9 1.402(16) . ?
C9 H9 0.9500 . ?
C9 C8 1.380(16) . ?
C8 H8 0.9500 . ?
C8 C7 1.383(16) . ?
C15 H15 0.9500 . ?
C15 C14 1.340(17) . ?
C14 H14 0.9500 . ?
C7 H7 0.9500 . ?
C2 H2 1.0000 . ?
C2 C3 1.503(18) . ?
C2 C4 1.533(16) . ?
C19 H19 0.9500 . ?
C19 C18 1.378(16) . ?
C19 C20 1.362(19) . ?
C18 C23 1.395(17) . ?
C18 C17 1.524(17) . ?
C23 H23 0.9500 . ?
C23 C22 1.37(2) . ?
C11 H11 1.0000 . ?
C11 C13 1.499(17) . ?
C11 C12 1.519(18) . ?
C3 H3A 0.9800 . ?
C3 H3B 0.9800 . ?
C3 H3C 0.9800 . ?
C17 H17A 0.9900 . ?
C17 H17B 0.9900 . ?
C4 H4A 0.9800 . ?
C4 H4B 0.9800 . ?
C4 H4C 0.9800 . ?
C20 H20 0.9500 . ?
C20 C21 1.39(2) . ?
C13 H13A 0.9800 . ?
C13 H13B 0.9800 . ?
C13 H13C 0.9800 . ?
C12 H12A 0.9800 . ?
C12 H12B 0.9800 . ?
C12 H12C 0.9800 . ?
C22 H22 0.9500 . ?
C22 C21 1.41(2) . ?
C21 H21 0.9500 . ?
